data_5000245
loop_
_publ_author_name
'Capon, Robert J.'
'MacLeod, John K.'
'Willis, Anthony C.'

_publ_section_title
;
 Trunculins A and B, norsesterterpene cyclic peroxides from a marine sponge,
 Latrunculia brevis
;
_journal_issue 3
_journal_name_full 'Journal of Organic Chemistry'
_journal_page_first 339
_journal_page_last 342
_journal_paper_doi 10.1021/jo00379a004
_journal_volume 52
_journal_year 1987
_chemical_formula_sum 'C25 H40 O5'
_space_group_IT_number 4
_symmetry_cell_setting monoclinic
_symmetry_space_group_name_Hall 'P 2yb'
_symmetry_space_group_name_H-M 'P 1 21 1'
_cell_angle_alpha 90
_cell_angle_beta 114.56(1)
_cell_angle_gamma 90
_cell_formula_units_Z 2
_cell_length_a 11.553(1)
_cell_length_b 9.759(1)
_cell_length_c 11.900(2)
_cod_original_sg_symbol_H-M 'P 21'
_cod_database_code 5000245

loop_
_symmetry_equiv_pos_site_id
_symmetry_equiv_pos_as_xyz
1 x,y,z
2 -x,1/2+y,-z

loop_
_atom_site_label
_atom_site_type_symbol
_atom_site_fract_x
_atom_site_fract_y
_atom_site_fract_z
O1 O 0.1360(4) 1.0618(5) 0.2382(4)
O2 O 0.0973(6) 1.0476(7) 0.0400(5)
O3 O 0.3032(3) 0.7942(4) 0.2242(3)
O4 O 0.4192(3) 0.7513(4) 0.3295(3)
O5 O 0.4059(2) 0.38800 0.2450(3)
C1 C 0.1086(5) 0.9940(8) 0.1336(5)
C2 C 0.0869(4) 0.8459(7) 0.1491(5)
C3 C 0.1968(4) 0.7795(6) 0.2558(5)
C4 C 0.1787(5) 0.6293(7) 0.2746(5)
C5 C 0.3001(5) 0.5673(7) 0.3676(4)
C6 C 0.4161(4) 0.6020(6) 0.3437(4)
C7 C 0.4115(4) 0.5350(5) 0.2263(4)
C8 C 0.5267(4) 0.5573(6) 0.1954(4)
C9 C 0.5914(3) 0.4191(5) 0.2212(3)
C10 C 0.4779(3) 0.3211(5) 0.1857(3)
C11 C 0.5261(3) 0.1845(5) 0.2436(3)
C12 C 0.6319(3) 0.1312(5) 0.2081(3)
C13 C 0.6767(4) -0.0048(6) 0.2677(4)
C14 C 0.7916(4) -0.0273(6) 0.3590(4)
C15 C 0.8873(4) 0.0838(7) 0.4075(4)
C16 C 0.8313(4) 0.2274(6) 0.3716(4)
C17 C 0.7426(3) 0.2322(5) 0.2341(3)
C18 C 0.6969(3) 0.3792(6) 0.1811(4)
C19 C 0.1471(8) 1.2139(9) 0.2316(8)
C20 C -0.0385(5) 0.8296(8) 0.1591(7)
C21 C 0.5380(5) 0.5763(8) 0.4558(4)
C22 C 0.3891(4) 0.3077(6) 0.0484(4)
C23 C 0.8296(5) -0.1667(7) 0.4174(5)
C24 C 0.8039(4) 0.4833(6) 0.2340(5)
C25 C 0.6548(4) 0.3773(6) 0.0406(4)
H1 H 0.08300 0.79700 0.07900
H2 H 0.20800 0.82500 0.33100
H3 H 0.15400 0.58200 0.19900
H4 H 0.11400 0.61900 0.30400
H5 H 0.29200 0.47000 0.36600
H6 H 0.31500 0.60000 0.44800
H7 H 0.34200 0.57600 0.16000
H8 H 0.58200 0.62500 0.24790
H9 H 0.50200 0.58300 0.11300
H10 H 0.65200 0.41500 0.30500
H11 H 0.45800 0.11900 0.21600
H12 H 0.55900 0.19100 0.33100
H13 H 0.59600 0.12100 0.12100
H14 H 0.62000 -0.08100 0.24000
H15 H 0.95000 0.07000 0.37600
H16 H 0.92500 0.07800 0.49500
H17 H 0.89800 0.29100 0.38700
H18 H 0.78500 0.25100 0.41800
H19 H 0.78900 0.20200 0.18900
H20 H 0.18700 1.25000 0.31300
H21 H 0.20200 1.23400 0.19000
H22 H 0.06800 1.25200 0.18800
H23 H -0.07000 0.73900 0.13000
H24 H -0.02900 0.84300 0.23900
H25 H -0.09700 0.89400 0.10300
H26 H 0.54300 0.48000 0.47700
H27 H 0.60900 0.59800 0.43900
H28 H 0.54000 0.62700 0.52400
H29 H 0.43100 0.26000 0.00700
H30 H 0.31500 0.25900 0.04000
H31 H 0.36600 0.39700 0.01400
H32 H 0.84800 -0.16300 0.50300
H33 H 0.76200 -0.23000 0.37700
H34 H 0.90300 -0.19800 0.40800
H35 H 0.81900 0.50400 0.31500
H36 H 0.87900 0.44600 0.22900
H37 H 0.78000 0.56400 0.18300
H38 H 0.60600 0.29600 0.00700
H39 H 0.60300 0.45500 0.00400
H40 H 0.72600 0.37800 0.02100

loop_
_atom_type_symbol
_atom_type_radius_bond
C 0.68
H 0.23
O 0.68
